data_7032683
loop_
_publ_author_name
'Tirfoin, R\'emi'
'Chamoreau, Lise-Marie'
'Li, Yanling'
'Fleury, Benoit'
'Lisnard, Laurent'
'Journaux, Yves'

_publ_section_title
;
 Synthesis, structure and magnetic properties of phenylhydroxamate-based
 coordination clusters.
;
_journal_issue 44
_journal_name_full 'Dalton transactions (Cambridge, England : 2003)'
_journal_page_first 16805
_journal_page_last 16817
_journal_paper_doi 10.1039/c4dt02405b
_journal_volume 43
_journal_year 2014
_chemical_formula_moiety 'C64 H106 Co4 N2 O24'
_chemical_formula_sum 'C64 H106 Co4 N2 O24'
_chemical_formula_weight 1523.22
_chemical_name_systematic
;
 ?
;
_space_group_crystal_system triclinic
_space_group_IT_number 2
_space_group_name_Hall '-P 1'
_space_group_name_H-M_alt 'P -1'
_symmetry_space_group_name_Hall '-P 1'
_symmetry_space_group_name_H-M 'P -1'
_atom_sites_solution_hydrogens mixed
_audit_creation_method SHELXL-2013
_cell_angle_alpha 62.550(2)
_cell_angle_beta 80.916(2)
_cell_angle_gamma 71.263(2)
_cell_formula_units_Z 1
_cell_length_a 12.1420(5)
_cell_length_b 13.3720(5)
_cell_length_c 14.1654(6)
_cell_measurement_reflns_used 9860
_cell_measurement_temperature 200(2)
_cell_measurement_theta_max 30
_cell_measurement_theta_min 2.9
_cell_volume 1932.69(14)
_computing_cell_refinement 'Bruker SAINT'
_computing_data_collection 'Bruker APEX2'
_computing_data_reduction 'Bruker SAINT'
_computing_molecular_graphics 'Ortep-3 for Windows (Farrugia, 1997)'
_computing_publication_material 'WinGX publication routines (Farrugia, 1999)'
_computing_structure_refinement 'SHELXL-2013 (Sheldrick, 2013)'
_computing_structure_solution 'SIR92 (Giacovazzo et al, 1993)'
_diffrn_ambient_temperature 200(2)
_diffrn_measured_fraction_theta_full 0.990
_diffrn_measured_fraction_theta_max 0.987
_diffrn_measurement_device_type 'Bruker APEX-II CCD'
_diffrn_measurement_method '\f and \w scans'
_diffrn_radiation_monochromator graphite
_diffrn_radiation_source 'fine-focus sealed tube'
_diffrn_radiation_type MoK\a
_diffrn_radiation_wavelength 0.71073
_diffrn_reflns_av_R_equivalents 0.0271
_diffrn_reflns_av_unetI/netI 0.0237
_diffrn_reflns_Laue_measured_fraction_full 0.990
_diffrn_reflns_Laue_measured_fraction_max 0.987
_diffrn_reflns_limit_h_max 15
_diffrn_reflns_limit_h_min -15
_diffrn_reflns_limit_k_max 17
_diffrn_reflns_limit_k_min -17
_diffrn_reflns_limit_l_max 18
_diffrn_reflns_limit_l_min -18
_diffrn_reflns_number 35172
_diffrn_reflns_point_group_measured_fraction_full 0.990
_diffrn_reflns_point_group_measured_fraction_max 0.987
_diffrn_reflns_theta_full 25.242
_diffrn_reflns_theta_max 27.500
_diffrn_reflns_theta_min 2.131
_exptl_absorpt_coefficient_mu 0.914
_exptl_absorpt_correction_T_max 0.746
_exptl_absorpt_correction_T_min 0.654
_exptl_absorpt_correction_type multi-scan
_exptl_absorpt_process_details
;
SADABS, Bruker AXS Inc., Madison, 
Wisconsin, USA. 
;
_exptl_crystal_colour pink
_exptl_crystal_density_diffrn 1.309
_exptl_crystal_density_method 'not measured'
_exptl_crystal_description block
_exptl_crystal_F_000 804
_exptl_crystal_recrystallization_method 'Re-crystallisation from solvent: '
_exptl_crystal_size_max 0.31
_exptl_crystal_size_mid 0.11
_exptl_crystal_size_min 0.11
_refine_diff_density_max 1.175
_refine_diff_density_min -0.652
_refine_diff_density_rms 0.083
_refine_ls_extinction_method none
_refine_ls_goodness_of_fit_ref 1.042
_refine_ls_hydrogen_treatment mixed
_refine_ls_matrix_type full
_refine_ls_number_parameters 540
_refine_ls_number_reflns 8772
_refine_ls_number_restraints 219
_refine_ls_restrained_S_all 1.064
_refine_ls_R_factor_all 0.0618
_refine_ls_R_factor_gt 0.0528
_refine_ls_shift/su_max 0.001
_refine_ls_shift/su_mean 0.000
_refine_ls_structure_factor_coef Fsqd
_refine_ls_weighting_details 'w=1/[\s^2^(Fo^2^)+(0.0849P)^2^+3.5109P] where P=(Fo^2^+2Fc^2^)/3'
_refine_ls_weighting_scheme calc
_refine_ls_wR_factor_gt 0.1549
_refine_ls_wR_factor_ref 0.1628
_reflns_Friedel_coverage 0.000
_reflns_number_gt 7532
_reflns_number_total 8772
_reflns_threshold_expression 'I > 2\s(I)'
_cod_data_source_file c4dt02405b1.cif
_cod_data_source_block rt_1_38_1_0m
_cod_depositor_comments 'Adding full bibliography for 7032683--7032686.cif.'
_cod_original_cell_volume 1932.70(14)
_cod_database_code 7032683
_shelx_space_group_comment
;
The symmetry employed for this shelxl refinement is uniquely defined
by the following loop, which should always be used as a source of
symmetry information in preference to the above space-group names.
They are only intended as comments.
;
_shelxl_version_number 2013-4

loop_
_space_group_symop_operation_xyz
'x, y, z'
'-x, -y, -z'

loop_
_atom_site_label
_atom_site_type_symbol
_atom_site_fract_x
_atom_site_fract_y
_atom_site_fract_z
_atom_site_U_iso_or_equiv
_atom_site_adp_type
_atom_site_occupancy
_atom_site_site_symmetry_order
_atom_site_calc_flag
_atom_site_refinement_flags_posn
_atom_site_refinement_flags_adp
_atom_site_refinement_flags_occupancy
_atom_site_disorder_assembly
_atom_site_disorder_group
Co1 Co 0.20303(4) 0.40181(4) 0.66438(3) 0.02897(12) Uani 1 1 d . . . . .
Co2 Co -0.00655(3) 0.36677(3) 0.55434(3) 0.02599(12) Uani 1 1 d . . . . .
O1 O 0.11685(17) 0.46148(17) 0.52038(15) 0.0258(4) Uani 1 1 d . . . . .
O2 O 0.33612(19) 0.4328(2) 0.55117(18) 0.0337(5) Uani 1 1 d . . . . .
O3 O 0.0878(3) 0.3430(3) 0.7867(2) 0.0520(7) Uani 1 1 d . . . . .
O4 O -0.0610(2) 0.3661(2) 0.70013(18) 0.0413(5) Uani 1 1 d . . . . .
O5 O 0.2575(2) 0.2330(2) 0.6721(2) 0.0432(6) Uani 1 1 d . . . . .
O6 O 0.1094(2) 0.20052(19) 0.6271(2) 0.0385(5) Uani 1 1 d . . . . .
O7 O 0.0280(2) 0.3649(2) 0.40851(19) 0.0362(5) Uani 1 1 d . . . . .
O8 O -0.1401(2) 0.4415(2) 0.3225(2) 0.0424(6) Uani 1 1 d . . . . .
O9 O 0.3241(2) 0.3426(2) 0.78675(19) 0.0449(6) Uani 1 1 d . . . . .
O10 O 0.2351(5) 0.4351(6) 0.8750(5) 0.0846(17) Uani 0.7 1 d D . P A 1
O10B O 0.2029(8) 0.3210(13) 0.9306(7) 0.072(4) Uani 0.3 1 d D . P A 2
O11 O -0.1438(2) 0.2895(2) 0.5807(2) 0.0397(5) Uani 1 1 d . . . . .
O12 O -0.0585(3) 0.1010(2) 0.6775(3) 0.0613(9) Uani 1 1 d . . . . .
H12 H 0.001(4) 0.1256(19) 0.648(2) 0.092 Uiso 1 1 d R U . . .
N1 N 0.2057(2) 0.4360(2) 0.4531(2) 0.0285(5) Uani 1 1 d D . . . .
H1 H 0.1854(5) 0.4492(4) 0.3926(13) 0.034 Uiso 1 1 d DR U . . .
C1 C 0.3138(3) 0.4267(3) 0.4718(2) 0.0295(6) Uani 1 1 d . . . . .
C2 C 0.4039(3) 0.3998(3) 0.3964(3) 0.0326(6) Uani 1 1 d . . . . .
C3 C 0.5063(3) 0.4303(3) 0.3845(3) 0.0368(7) Uani 1 1 d . . . . .
H3 H 0.5165 0.4694 0.4225 0.044 Uiso 1 1 calc R U . . .
C4 C 0.5937(3) 0.4032(3) 0.3168(3) 0.0444(8) Uani 1 1 d . . . . .
H4 H 0.6642 0.4225 0.3100 0.053 Uiso 1 1 calc R U . . .
C5 C 0.5791(4) 0.3487(4) 0.2594(3) 0.0536(10) Uani 1 1 d . . . . .
H5 H 0.6384 0.3326 0.2117 0.064 Uiso 1 1 calc R U . . .
C6 C 0.4774(4) 0.3173(4) 0.2713(4) 0.0606(12) Uani 1 1 d . . . . .
H6 H 0.4678 0.2781 0.2331 0.073 Uiso 1 1 calc R U . . .
C7 C 0.3900(3) 0.3436(4) 0.3391(4) 0.0505(9) Uani 1 1 d . . . . .
H7 H 0.3201 0.3230 0.3466 0.061 Uiso 1 1 calc R U . . .
C8 C -0.0104(3) 0.3345(3) 0.7837(3) 0.0374(7) Uani 1 1 d . . . . .
C9A C -0.0750(4) 0.2855(4) 0.8896(3) 0.0569(11) Uani 0.5 1 d . . P B 1
C10A C -0.1286(17) 0.1958(14) 0.8851(11) 0.095(5) Uani 0.5 1 d . . P B 1
H10A H -0.1543 0.1483 0.9566 0.142 Uiso 0.5 1 calc R U P B 1
H10B H -0.0698 0.1444 0.8587 0.142 Uiso 0.5 1 calc R U P B 1
H10C H -0.1953 0.2386 0.8373 0.142 Uiso 0.5 1 calc R U P B 1
C11A C 0.0130(19) 0.2053(19) 0.9797(11) 0.100(7) Uani 0.5 1 d . . P B 1
H11A H 0.0628 0.2493 0.9816 0.149 Uiso 0.5 1 calc R U P B 1
H11B H 0.0611 0.1378 0.9672 0.149 Uiso 0.5 1 calc R U P B 1
H11C H -0.0286 0.1774 1.0478 0.149 Uiso 0.5 1 calc R U P B 1
C12A C -0.163(2) 0.375(2) 0.908(2) 0.139(12) Uani 0.5 1 d . . P B 1
H12A H -0.1267 0.4271 0.9158 0.209 Uiso 0.5 1 calc R U P B 1
H12B H -0.2060 0.3395 0.9735 0.209 Uiso 0.5 1 calc R U P B 1
H12C H -0.2164 0.4214 0.8481 0.209 Uiso 0.5 1 calc R U P B 1
C9B C -0.0750(4) 0.2855(4) 0.8896(3) 0.0569(11) Uani 0.5 1 d D U P B 2
C10B C -0.1925(13) 0.277(2) 0.8733(12) 0.140(9) Uani 0.5 1 d D U P B 2
H10D H -0.1813 0.2320 0.8325 0.210 Uiso 0.5 1 calc R U P B 2
H10E H -0.2439 0.3562 0.8343 0.210 Uiso 0.5 1 calc R U P B 2
H10F H -0.2277 0.2376 0.9427 0.210 Uiso 0.5 1 calc R U P B 2
C11B C 0.001(2) 0.1762(19) 0.9666(19) 0.183(14) Uani 0.5 1 d D U P B 2
H11D H 0.0729 0.1901 0.9739 0.274 Uiso 0.5 1 calc R U P B 2
H11E H 0.0196 0.1154 0.9414 0.274 Uiso 0.5 1 calc R U P B 2
H11F H -0.0390 0.1500 1.0357 0.274 Uiso 0.5 1 calc R U P B 2
C12B C -0.110(2) 0.3845(19) 0.9252(19) 0.117(8) Uani 0.5 1 d D U P B 2
H12D H -0.1452 0.3568 0.9967 0.176 Uiso 0.5 1 calc R U P B 2
H12E H -0.1671 0.4527 0.8754 0.176 Uiso 0.5 1 calc R U P B 2
H12F H -0.0415 0.4069 0.9263 0.176 Uiso 0.5 1 calc R U P B 2
C13 C 0.2121(3) 0.1691(3) 0.6594(3) 0.0339(6) Uani 1 1 d . . . . .
C14 C 0.2856(3) 0.0422(3) 0.6862(3) 0.0449(8) Uani 1 1 d . U . . .
C15 C 0.2604(7) 0.0016(6) 0.6121(7) 0.121(3) Uani 1 1 d . U . . .
H15A H 0.2886 0.0455 0.5405 0.181 Uiso 1 1 calc R U . . .
H15B H 0.1763 0.0152 0.6104 0.181 Uiso 1 1 calc R U . . .
H15C H 0.2998 -0.0825 0.6366 0.181 Uiso 1 1 calc R U . . .
C16 C 0.2484(9) -0.0355(5) 0.7960(6) 0.145(4) Uani 1 1 d . U . . .
H16A H 0.2785 -0.1179 0.8084 0.217 Uiso 1 1 calc R U . . .
H16B H 0.1633 -0.0139 0.8010 0.217 Uiso 1 1 calc R U . . .
H16C H 0.2795 -0.0250 0.8496 0.217 Uiso 1 1 calc R U . . .
C17 C 0.4115(5) 0.0301(6) 0.6898(9) 0.130(3) Uani 1 1 d . U . . .
H17A H 0.4563 -0.0524 0.7117 0.195 Uiso 1 1 calc R U . . .
H17B H 0.4230 0.0560 0.7409 0.195 Uiso 1 1 calc R U . . .
H17C H 0.4379 0.0786 0.6190 0.195 Uiso 1 1 calc R U . . .
C18 C -0.0393(3) 0.3707(3) 0.3458(3) 0.0319(6) Uani 1 1 d . . . . .
C19A C 0.0038(3) 0.2830(3) 0.2980(3) 0.0477(9) Uani 0.75 1 d D U P C 1
C20A C 0.1374(5) 0.2502(6) 0.2884(6) 0.0588(15) Uani 0.75 1 d D U P C 1
H20A H 0.1650 0.1901 0.2622 0.088 Uiso 0.75 1 calc R U P C 1
H20B H 0.1708 0.2196 0.3583 0.088 Uiso 0.75 1 calc R U P C 1
H20C H 0.1614 0.3202 0.2385 0.088 Uiso 0.75 1 calc R U P C 1
C21A C -0.0260(8) 0.1708(6) 0.3779(8) 0.087(3) Uani 0.75 1 d D U P C 1
H21A H -0.1107 0.1864 0.3857 0.130 Uiso 0.75 1 calc R U P C 1
H21B H 0.0079 0.1438 0.4469 0.130 Uiso 0.75 1 calc R U P C 1
H21C H 0.0057 0.1100 0.3527 0.130 Uiso 0.75 1 calc R U P C 1
C22A C -0.0486(9) 0.3329(10) 0.1904(7) 0.119(4) Uani 0.75 1 d D U P C 1
H22A H -0.1320 0.3394 0.1989 0.179 Uiso 0.75 1 calc R U P C 1
H22B H -0.0104 0.2808 0.1566 0.179 Uiso 0.75 1 calc R U P C 1
H22C H -0.0375 0.4109 0.1459 0.179 Uiso 0.75 1 calc R U P C 1
C19B C 0.0038(3) 0.2830(3) 0.2980(3) 0.0477(9) Uani 0.25 1 d D U P C 2
C20B C 0.066(3) 0.1636(17) 0.381(2) 0.156(18) Uani 0.25 1 d D U P C 2
H20D H 0.0948 0.1084 0.3494 0.234 Uiso 0.25 1 calc R U P C 2
H20E H 0.0127 0.1351 0.4400 0.234 Uiso 0.25 1 calc R U P C 2
H20F H 0.1323 0.1698 0.4081 0.234 Uiso 0.25 1 calc R U P C 2
C21B C -0.1010(13) 0.2697(19) 0.2605(18) 0.071(6) Uani 0.25 1 d D U P C 2
H21D H -0.1477 0.3472 0.2115 0.106 Uiso 0.25 1 calc R U P C 2
H21E H -0.1490 0.2344 0.3222 0.106 Uiso 0.25 1 calc R U P C 2
H21F H -0.0731 0.2191 0.2240 0.106 Uiso 0.25 1 calc R U P C 2
C22B C 0.077(2) 0.333(3) 0.2015(18) 0.124(11) Uani 0.25 1 d D U P C 2
H22D H 0.0269 0.3856 0.1395 0.186 Uiso 0.25 1 calc R U P C 2
H22E H 0.1329 0.2691 0.1885 0.186 Uiso 0.25 1 calc R U P C 2
H22F H 0.1193 0.3776 0.2136 0.186 Uiso 0.25 1 calc R U P C 2
C23 C 0.3124(4) 0.3340(5) 0.8734(4) 0.0720(14) Uani 1 1 d D . . . .
C24A C 0.3976(4) 0.2745(5) 0.9596(3) 0.0643(13) Uani 0.5 1 d D U P A 1
C25A C 0.4879(14) 0.3319(17) 0.9501(14) 0.122(8) Uani 0.5 1 d D U P A 1
H25A H 0.5301 0.3450 0.8824 0.183 Uiso 0.5 1 calc R U P A 1
H25B H 0.5424 0.2812 1.0091 0.183 Uiso 0.5 1 calc R U P A 1
H25C H 0.4506 0.4075 0.9525 0.183 Uiso 0.5 1 calc R U P A 1
C26A C 0.3313(11) 0.2482(12) 1.0617(7) 0.079(3) Uani 0.5 1 d D U P A 1
H26A H 0.3856 0.2039 1.1212 0.119 Uiso 0.5 1 calc R U P A 1
H26B H 0.2805 0.2015 1.0676 0.119 Uiso 0.5 1 calc R U P A 1
H26C H 0.2839 0.3220 1.0637 0.119 Uiso 0.5 1 calc R U P A 1
C27A C 0.4573(15) 0.1525(11) 0.9562(10) 0.124(7) Uani 0.5 1 d D U P A 1
H27A H 0.5396 0.1455 0.9367 0.187 Uiso 0.5 1 calc R U P A 1
H27B H 0.4186 0.1476 0.9034 0.187 Uiso 0.5 1 calc R U P A 1
H27C H 0.4507 0.0886 1.0264 0.187 Uiso 0.5 1 calc R U P A 1
C24B C 0.3976(4) 0.2745(5) 0.9596(3) 0.0643(13) Uani 0.5 1 d D U P A 2
C25B C 0.365(2) 0.3847(12) 0.9913(13) 0.157(8) Uani 0.5 1 d D U P A 2
H25D H 0.3713 0.4561 0.9280 0.235 Uiso 0.5 1 calc R U P A 2
H25E H 0.4182 0.3665 1.0457 0.235 Uiso 0.5 1 calc R U P A 2
H25F H 0.2847 0.3970 1.0192 0.235 Uiso 0.5 1 calc R U P A 2
C26B C 0.3913(16) 0.1745(13) 1.0609(10) 0.126(7) Uani 0.5 1 d D U P A 2
H26D H 0.3683 0.2008 1.1172 0.188 Uiso 0.5 1 calc R U P A 2
H26E H 0.4676 0.1159 1.0772 0.188 Uiso 0.5 1 calc R U P A 2
H26F H 0.3337 0.1395 1.0568 0.188 Uiso 0.5 1 calc R U P A 2
C27B C 0.5163(10) 0.2780(18) 0.9110(12) 0.104(6) Uani 0.5 1 d D U P A 2
H27D H 0.5447 0.2196 0.8827 0.156 Uiso 0.5 1 calc R U P A 2
H27E H 0.5698 0.2601 0.9654 0.156 Uiso 0.5 1 calc R U P A 2
H27F H 0.5120 0.3564 0.8533 0.156 Uiso 0.5 1 calc R U P A 2
C28 C -0.1507(3) 0.1904(3) 0.6366(3) 0.0364(7) Uani 1 1 d . . . . .
C29 C -0.2652(3) 0.1595(3) 0.6604(3) 0.0432(8) Uani 1 1 d D . . . .
C30 C -0.2794(4) 0.1252(4) 0.5743(4) 0.0622(12) Uani 1 1 d D . . . .
H30A H -0.3531 0.1056 0.5858 0.093 Uiso 1 1 calc R U . . .
H30B H -0.2148 0.0568 0.5782 0.093 Uiso 1 1 calc R U . . .
H30C H -0.2794 0.1912 0.5040 0.093 Uiso 1 1 calc R U . . .
C31 C -0.2642(4) 0.0575(4) 0.7696(4) 0.0611(11) Uani 1 1 d D . . . .
H31A H -0.2557 0.0801 0.8241 0.092 Uiso 1 1 calc R U . . .
H31B H -0.1988 -0.0104 0.7736 0.092 Uiso 1 1 calc R U . . .
H31C H -0.3373 0.0368 0.7815 0.092 Uiso 1 1 calc R U . . .
C32 C -0.3640(3) 0.2677(3) 0.6525(4) 0.0521(9) Uani 1 1 d D . . . .
H32A H -0.3495 0.2960 0.7008 0.078 Uiso 1 1 calc R U . . .
H32B H -0.4376 0.2472 0.6722 0.078 Uiso 1 1 calc R U . . .
H32C H -0.3685 0.3296 0.5793 0.078 Uiso 1 1 calc R U . . .

loop_
_atom_site_aniso_label
_atom_site_aniso_U_11
_atom_site_aniso_U_22
_atom_site_aniso_U_33
_atom_site_aniso_U_23
_atom_site_aniso_U_13
_atom_site_aniso_U_12
Co1 0.0293(2) 0.0323(2) 0.0278(2) -0.01413(17) -0.00212(15) -0.00966(16)
Co2 0.0274(2) 0.0237(2) 0.0280(2) -0.01158(16) -0.00230(15) -0.00740(15)
O1 0.0272(10) 0.0276(10) 0.0249(9) -0.0141(8) 0.0006(7) -0.0071(8)
O2 0.0323(11) 0.0394(12) 0.0354(11) -0.0198(10) -0.0017(9) -0.0118(9)
O3 0.0555(16) 0.078(2) 0.0325(12) -0.0215(13) 0.0041(11) -0.0384(15)
O4 0.0374(12) 0.0534(15) 0.0285(11) -0.0158(10) 0.0001(9) -0.0105(11)
O5 0.0460(14) 0.0253(11) 0.0569(15) -0.0135(10) -0.0211(11) -0.0055(10)
O6 0.0332(12) 0.0252(10) 0.0522(14) -0.0120(10) -0.0119(10) -0.0046(9)
O7 0.0358(12) 0.0423(12) 0.0391(12) -0.0281(10) -0.0027(9) -0.0052(10)
O8 0.0370(13) 0.0453(13) 0.0554(15) -0.0330(12) -0.0083(11) -0.0045(10)
O9 0.0423(14) 0.0592(16) 0.0339(12) -0.0164(11) -0.0069(10) -0.0184(12)
O10 0.072(3) 0.098(4) 0.077(3) -0.049(3) -0.013(3) 0.007(3)
O10B 0.046(5) 0.153(12) 0.023(4) -0.031(6) 0.007(4) -0.052(7)
O11 0.0371(12) 0.0300(11) 0.0475(13) -0.0090(10) -0.0067(10) -0.0131(9)
O12 0.0413(15) 0.0326(13) 0.095(2) -0.0123(14) -0.0090(15) -0.0113(11)
N1 0.0267(12) 0.0326(12) 0.0280(12) -0.0165(10) -0.0012(9) -0.0053(10)
C1 0.0305(15) 0.0258(13) 0.0279(13) -0.0121(11) -0.0002(11) -0.0022(11)
C2 0.0308(15) 0.0318(15) 0.0367(16) -0.0180(13) -0.0006(12) -0.0059(12)
C3 0.0348(16) 0.0364(16) 0.0406(17) -0.0178(14) 0.0017(13) -0.0113(13)
C4 0.0377(18) 0.0427(19) 0.050(2) -0.0198(16) 0.0080(15) -0.0134(15)
C5 0.048(2) 0.060(2) 0.054(2) -0.035(2) 0.0152(18) -0.0100(18)
C6 0.055(2) 0.078(3) 0.077(3) -0.063(3) 0.009(2) -0.016(2)
C7 0.0385(19) 0.065(2) 0.071(3) -0.050(2) 0.0051(17) -0.0160(17)
C8 0.0461(19) 0.0412(17) 0.0285(15) -0.0158(13) 0.0022(13) -0.0175(15)
C9A 0.066(3) 0.084(3) 0.0298(17) -0.0238(19) 0.0112(17) -0.039(2)
C10A 0.147(15) 0.112(11) 0.049(6) -0.023(7) 0.026(9) -0.097(11)
C11A 0.125(13) 0.142(16) 0.019(5) -0.012(7) 0.002(6) -0.060(11)
C12A 0.14(2) 0.104(13) 0.14(2) -0.050(12) 0.098(18) -0.035(12)
C9B 0.066(3) 0.084(3) 0.0298(17) -0.0238(19) 0.0112(17) -0.039(2)
C10B 0.118(11) 0.30(3) 0.058(8) -0.079(14) 0.053(8) -0.148(16)
C11B 0.134(16) 0.111(12) 0.13(2) 0.068(12) 0.027(12) -0.018(12)
C12B 0.15(2) 0.148(13) 0.078(9) -0.078(10) 0.070(13) -0.070(14)
C13 0.0360(16) 0.0258(14) 0.0354(15) -0.0097(12) -0.0066(12) -0.0056(12)
C14 0.0423(19) 0.0292(16) 0.059(2) -0.0176(15) -0.0177(16) 0.0000(14)
C15 0.129(6) 0.081(4) 0.172(7) -0.095(5) -0.087(5) 0.044(4)
C16 0.196(8) 0.037(3) 0.104(5) 0.015(3) 0.022(5) 0.007(4)
C17 0.053(3) 0.075(4) 0.269(11) -0.087(6) -0.049(4) 0.013(3)
C18 0.0326(15) 0.0296(14) 0.0364(15) -0.0184(13) 0.0001(12) -0.0069(12)
C19A 0.051(2) 0.052(2) 0.054(2) -0.0400(19) -0.0050(17) -0.0061(17)
C20A 0.055(3) 0.066(4) 0.081(4) -0.058(4) 0.018(3) -0.020(3)
C21A 0.088(5) 0.067(4) 0.143(8) -0.080(5) 0.054(6) -0.045(4)
C22A 0.122(8) 0.162(10) 0.096(6) -0.108(7) -0.050(6) 0.035(7)
C19B 0.051(2) 0.052(2) 0.054(2) -0.0400(19) -0.0050(17) -0.0061(17)
C20B 0.20(4) 0.12(2) 0.15(3) -0.11(2) -0.09(3) 0.07(3)
C21B 0.089(11) 0.085(14) 0.093(15) -0.080(13) 0.030(10) -0.045(11)
C22B 0.103(18) 0.24(3) 0.15(2) -0.17(2) 0.091(18) -0.10(2)
C23 0.053(3) 0.104(4) 0.061(3) -0.046(3) -0.015(2) -0.002(3)
C24A 0.052(2) 0.087(3) 0.0341(19) -0.010(2) -0.0084(17) -0.015(2)
C25A 0.074(10) 0.151(17) 0.091(12) 0.018(11) -0.037(8) -0.060(11)
C26A 0.101(9) 0.085(8) 0.032(4) -0.006(5) -0.009(5) -0.029(7)
C27A 0.162(15) 0.105(10) 0.068(7) -0.054(7) -0.054(8) 0.060(10)
C24B 0.052(2) 0.087(3) 0.0341(19) -0.010(2) -0.0084(17) -0.015(2)
C25B 0.24(3) 0.124(15) 0.086(11) -0.021(10) -0.028(14) -0.060(16)
C26B 0.131(15) 0.111(12) 0.064(8) 0.015(9) 0.012(9) -0.034(11)
C27B 0.044(6) 0.166(18) 0.084(10) -0.038(10) -0.013(6) -0.027(8)
C28 0.0382(17) 0.0310(15) 0.0421(17) -0.0158(13) -0.0024(13) -0.0118(13)
C29 0.0421(19) 0.0364(17) 0.053(2) -0.0175(16) 0.0038(15) -0.0192(15)
C30 0.058(3) 0.069(3) 0.085(3) -0.046(3) 0.002(2) -0.032(2)
C31 0.058(3) 0.047(2) 0.066(3) -0.010(2) 0.006(2) -0.025(2)
C32 0.040(2) 0.046(2) 0.065(3) -0.0197(19) 0.0001(17) -0.0124(16)

loop_
_atom_type_symbol
_atom_type_description
_atom_type_scat_dispersion_real
_atom_type_scat_dispersion_imag
_atom_type_scat_source
C C 0.0033 0.0016 'International Tables Vol C Tables 4.2.6.8 and 6.1.1.4'
H H 0.0000 0.0000 'International Tables Vol C Tables 4.2.6.8 and 6.1.1.4'
N N 0.0061 0.0033 'International Tables Vol C Tables 4.2.6.8 and 6.1.1.4'
O O 0.0106 0.0060 'International Tables Vol C Tables 4.2.6.8 and 6.1.1.4'
Co Co 0.3494 0.9721 'International Tables Vol C Tables 4.2.6.8 and 6.1.1.4'

loop_
_geom_angle_atom_site_label_1
_geom_angle_atom_site_label_2
_geom_angle_atom_site_label_3
_geom_angle
_geom_angle_site_symmetry_1
_geom_angle_site_symmetry_3
O3 Co1 O8 85.28(12) . 2_566
O3 Co1 O2 170.65(11) . .
O8 Co1 O2 102.72(10) 2_566 .
O3 Co1 O5 87.34(12) . .
O8 Co1 O5 172.17(11) 2_566 .
O2 Co1 O5 84.43(10) . .
O3 Co1 O1 106.56(9) . .
O8 Co1 O1 96.45(9) 2_566 .
O2 Co1 O1 77.64(8) . .
O5 Co1 O1 88.16(9) . .
O3 Co1 O9 85.94(10) . .
O8 Co1 O9 87.86(10) 2_566 .
O2 Co1 O9 89.49(9) . .
O5 Co1 O9 89.01(10) . .
O1 Co1 O9 167.03(9) . .
O7 Co2 O4 172.91(10) . .
O7 Co2 O6 91.06(10) . .
O4 Co2 O6 91.12(10) . .
O7 Co2 O1 88.96(8) . 2_566
O4 Co2 O1 89.20(9) . 2_566
O6 Co2 O1 177.10(8) . 2_566
O7 Co2 O1 89.63(9) . .
O4 Co2 O1 96.85(9) . .
O6 Co2 O1 96.06(8) . .
O1 Co2 O1 81.03(8) 2_566 .
O7 Co2 O11 90.29(10) . .
O4 Co2 O11 82.97(10) . .
O6 Co2 O11 90.06(9) . .
O1 Co2 O11 92.84(8) 2_566 .
O1 Co2 O11 173.87(8) . .
N1 O1 Co2 112.08(15) . 2_566
N1 O1 Co2 112.52(15) . .
Co2 O1 Co2 98.97(8) 2_566 .
N1 O1 Co1 104.03(15) . .
Co2 O1 Co1 121.45(9) 2_566 .
Co2 O1 Co1 107.89(9) . .
C1 O2 Co1 109.9(2) . .
C8 O3 Co1 129.8(2) . .
C8 O4 Co2 134.3(2) . .
C13 O5 Co1 136.3(2) . .
C13 O6 Co2 130.7(2) . .
C18 O7 Co2 129.7(2) . .
C18 O8 Co1 126.7(2) . 2_566
C23 O9 Co1 132.7(3) . .
C28 O11 Co2 131.8(2) . .
C28 O12 H12 106.9 . .
C1 N1 O1 118.3(2) . .
C1 N1 H1 122.1 . .
O1 N1 H1 116.5 . .
O2 C1 N1 121.2(3) . .
O2 C1 C2 123.5(3) . .
N1 C1 C2 115.2(3) . .
C3 C2 C7 119.3(3) . .
C3 C2 C1 118.4(3) . .
C7 C2 C1 122.2(3) . .
C4 C3 C2 119.8(3) . .
C4 C3 H3 120.1 . .
C2 C3 H3 120.1 . .
C5 C4 C3 120.7(4) . .
C5 C4 H4 119.7 . .
C3 C4 H4 119.7 . .
C4 C5 C6 119.9(3) . .
C4 C5 H5 120.0 . .
C6 C5 H5 120.0 . .
C7 C6 C5 119.7(4) . .
C7 C6 H6 120.1 . .
C5 C6 H6 120.1 . .
C6 C7 C2 120.5(4) . .
C6 C7 H7 119.7 . .
C2 C7 H7 119.7 . .
O3 C8 O4 124.4(3) . .
O3 C8 C9A 117.6(3) . .
O4 C8 C9A 118.0(3) . .
C12A C9A C8 112.5(11) . .
C12A C9A C11A 114.5(15) . .
C8 C9A C11A 109.7(9) . .
C12A C9A C10A 111.0(13) . .
C8 C9A C10A 106.5(6) . .
C11A C9A C10A 101.8(11) . .
C9A C10A H10A 109.5 . .
C9A C10A H10B 109.5 . .
H10A C10A H10B 109.5 . .
C9A C10A H10C 109.5 . .
H10A C10A H10C 109.5 . .
H10B C10A H10C 109.5 . .
C9A C11A H11A 109.5 . .
C9A C11A H11B 109.5 . .
H11A C11A H11B 109.5 . .
C9A C11A H11C 109.5 . .
H11A C11A H11C 109.5 . .
H11B C11A H11C 109.5 . .
C9A C12A H12A 109.5 . .
C9A C12A H12B 109.5 . .
H12A C12A H12B 109.5 . .
C9A C12A H12C 109.5 . .
H12A C12A H12C 109.5 . .
H12B C12A H12C 109.5 . .
H10D C10B H10E 109.5 . .
H10D C10B H10F 109.5 . .
H10E C10B H10F 109.5 . .
H11D C11B H11E 109.5 . .
H11D C11B H11F 109.5 . .
H11E C11B H11F 109.5 . .
H12D C12B H12E 109.5 . .
H12D C12B H12F 109.5 . .
H12E C12B H12F 109.5 . .
O5 C13 O6 124.8(3) . .
O5 C13 C14 117.4(3) . .
O6 C13 C14 117.8(3) . .
C15 C14 C17 113.1(6) . .
C15 C14 C16 106.4(6) . .
C17 C14 C16 108.0(6) . .
C15 C14 C13 111.0(3) . .
C17 C14 C13 110.7(4) . .
C16 C14 C13 107.3(4) . .
C14 C15 H15A 109.5 . .
C14 C15 H15B 109.5 . .
H15A C15 H15B 109.5 . .
C14 C15 H15C 109.5 . .
H15A C15 H15C 109.5 . .
H15B C15 H15C 109.5 . .
C14 C16 H16A 109.5 . .
C14 C16 H16B 109.5 . .
H16A C16 H16B 109.5 . .
C14 C16 H16C 109.5 . .
H16A C16 H16C 109.5 . .
H16B C16 H16C 109.5 . .
C14 C17 H17A 109.5 . .
C14 C17 H17B 109.5 . .
H17A C17 H17B 109.5 . .
C14 C17 H17C 109.5 . .
H17A C17 H17C 109.5 . .
H17B C17 H17C 109.5 . .
O7 C18 O8 124.6(3) . .
O7 C18 C19A 117.0(3) . .
O8 C18 C19A 118.4(3) . .
C22A C19A C21A 112.9(7) . .
C22A C19A C18 111.1(4) . .
C21A C19A C18 106.9(4) . .
C22A C19A C20A 109.9(6) . .
C21A C19A C20A 106.1(5) . .
C18 C19A C20A 109.8(3) . .
C19A C20A H20A 109.5 . .
C19A C20A H20B 109.5 . .
H20A C20A H20B 109.5 . .
C19A C20A H20C 109.5 . .
H20A C20A H20C 109.5 . .
H20B C20A H20C 109.5 . .
C19A C21A H21A 109.5 . .
C19A C21A H21B 109.5 . .
H21A C21A H21B 109.5 . .
C19A C21A H21C 109.5 . .
H21A C21A H21C 109.5 . .
H21B C21A H21C 109.5 . .
C19A C22A H22A 109.5 . .
C19A C22A H22B 109.5 . .
H22A C22A H22B 109.5 . .
C19A C22A H22C 109.5 . .
H22A C22A H22C 109.5 . .
H22B C22A H22C 109.5 . .
H20D C20B H20E 109.5 . .
H20D C20B H20F 109.5 . .
H20E C20B H20F 109.5 . .
H21D C21B H21E 109.5 . .
H21D C21B H21F 109.5 . .
H21E C21B H21F 109.5 . .
H22D C22B H22E 109.5 . .
H22D C22B H22F 109.5 . .
H22E C22B H22F 109.5 . .
O9 C23 O10 110.3(5) . .
O9 C23 C24A 129.7(5) . .
O10 C23 C24A 111.7(5) . .
O9 C23 O10B 119.7(5) . .
C23 C24A C25A 117.3(7) . .
C23 C24A C26A 107.4(6) . .
C25A C24A C26A 113.2(10) . .
C23 C24A C27A 102.3(6) . .
C25A C24A C27A 109.6(11) . .
C26A C24A C27A 106.1(8) . .
C24A C25A H25A 109.5 . .
C24A C25A H25B 109.5 . .
H25A C25A H25B 109.5 . .
C24A C25A H25C 109.5 . .
H25A C25A H25C 109.5 . .
H25B C25A H25C 109.5 . .
C24A C26A H26A 109.5 . .
C24A C26A H26B 109.5 . .
H26A C26A H26B 109.5 . .
C24A C26A H26C 109.5 . .
H26A C26A H26C 109.5 . .
H26B C26A H26C 109.5 . .
C24A C27A H27A 109.5 . .
C24A C27A H27B 109.5 . .
H27A C27A H27B 109.5 . .
C24A C27A H27C 109.5 . .
H27A C27A H27C 109.5 . .
H27B C27A H27C 109.5 . .
H25D C25B H25E 109.5 . .
H25D C25B H25F 109.5 . .
H25E C25B H25F 109.5 . .
H26D C26B H26E 109.5 . .
H26D C26B H26F 109.5 . .
H26E C26B H26F 109.5 . .
H27D C27B H27E 109.5 . .
H27D C27B H27F 109.5 . .
H27E C27B H27F 109.5 . .
O11 C28 O12 122.1(3) . .
O11 C28 C29 122.8(3) . .
O12 C28 C29 115.1(3) . .
C31 C29 C28 111.1(3) . .
C31 C29 C32 110.8(3) . .
C28 C29 C32 109.0(3) . .
C31 C29 C30 109.9(3) . .
C28 C29 C30 106.5(3) . .
C32 C29 C30 109.4(4) . .
C29 C30 H30A 109.5 . .
C29 C30 H30B 109.5 . .
H30A C30 H30B 109.5 . .
C29 C30 H30C 109.5 . .
H30A C30 H30C 109.5 . .
H30B C30 H30C 109.5 . .
C29 C31 H31A 109.5 . .
C29 C31 H31B 109.5 . .
H31A C31 H31B 109.5 . .
C29 C31 H31C 109.5 . .
H31A C31 H31C 109.5 . .
H31B C31 H31C 109.5 . .
C29 C32 H32A 109.5 . .
C29 C32 H32B 109.5 . .
H32A C32 H32B 109.5 . .
C29 C32 H32C 109.5 . .
H32A C32 H32C 109.5 . .
H32B C32 H32C 109.5 . .

loop_
_geom_bond_atom_site_label_1
_geom_bond_atom_site_label_2
_geom_bond_distance
_geom_bond_site_symmetry_2
Co1 O3 2.065(3) .
Co1 O8 2.072(2) 2_566
Co1 O2 2.087(2) .
Co1 O5 2.092(2) .
Co1 O1 2.128(2) .
Co1 O9 2.141(2) .
Co2 O7 2.052(2) .
Co2 O4 2.064(2) .
Co2 O6 2.079(2) .
Co2 O1 2.102(2) 2_566
Co2 O1 2.124(2) .
Co2 O11 2.130(2) .
O1 N1 1.388(3) .
O1 Co2 2.102(2) 2_566
O2 C1 1.240(4) .
O3 C8 1.243(4) .
O4 C8 1.249(4) .
O5 C13 1.243(4) .
O6 C13 1.267(4) .
O7 C18 1.260(4) .
O8 C18 1.265(4) .
O8 Co1 2.072(2) 2_566
O9 C23 1.168(5) .
O10 C23 1.383(7) .
O10B C23 1.460(9) .
O11 C28 1.214(4) .
O12 C28 1.313(4) .
O12 H12 0.86(6) .
N1 C1 1.337(4) .
N1 H1 0.851(18) .
C1 C2 1.483(4) .
C2 C3 1.392(5) .
C2 C7 1.393(5) .
C3 C4 1.388(5) .
C3 H3 0.9500 .
C4 C5 1.378(6) .
C4 H4 0.9500 .
C5 C6 1.389(6) .
C5 H5 0.9500 .
C6 C7 1.387(6) .
C6 H6 0.9500 .
C7 H7 0.9500 .
C8 C9A 1.532(5) .
C9A C12A 1.43(2) .
C9A C11A 1.534(16) .
C9A C10A 1.566(14) .
C10A H10A 0.9800 .
C10A H10B 0.9800 .
C10A H10C 0.9800 .
C11A H11A 0.9800 .
C11A H11B 0.9800 .
C11A H11C 0.9800 .
C12A H12A 0.9800 .
C12A H12B 0.9800 .
C12A H12C 0.9800 .
C10B H10D 0.9800 .
C10B H10E 0.9800 .
C10B H10F 0.9800 .
C11B H11D 0.9800 .
C11B H11E 0.9800 .
C11B H11F 0.9800 .
C12B H12D 0.9800 .
C12B H12E 0.9800 .
C12B H12F 0.9800 .
C13 C14 1.537(4) .
C14 C15 1.491(7) .
C14 C17 1.491(7) .
C14 C16 1.513(8) .
C15 H15A 0.9800 .
C15 H15B 0.9800 .
C15 H15C 0.9800 .
C16 H16A 0.9800 .
C16 H16B 0.9800 .
C16 H16C 0.9800 .
C17 H17A 0.9800 .
C17 H17B 0.9800 .
C17 H17C 0.9800 .
C18 C19A 1.527(4) .
C19A C22A 1.506(7) .
C19A C21A 1.522(7) .
C19A C20A 1.540(7) .
C20A H20A 0.9800 .
C20A H20B 0.9800 .
C20A H20C 0.9800 .
C21A H21A 0.9800 .
C21A H21B 0.9800 .
C21A H21C 0.9800 .
C22A H22A 0.9800 .
C22A H22B 0.9800 .
C22A H22C 0.9800 .
C20B H20D 0.9800 .
C20B H20E 0.9800 .
C20B H20F 0.9800 .
C21B H21D 0.9800 .
C21B H21E 0.9800 .
C21B H21F 0.9800 .
C22B H22D 0.9800 .
C22B H22E 0.9800 .
C22B H22F 0.9800 .
C23 C24A 1.473(6) .
C24A C25A 1.486(12) .
C24A C26A 1.487(9) .
C24A C27A 1.578(10) .
C25A H25A 0.9800 .
C25A H25B 0.9800 .
C25A H25C 0.9800 .
C26A H26A 0.9800 .
C26A H26B 0.9800 .
C26A H26C 0.9800 .
C27A H27A 0.9800 .
C27A H27B 0.9800 .
C27A H27C 0.9800 .
C25B H25D 0.9800 .
C25B H25E 0.9800 .
C25B H25F 0.9800 .
C26B H26D 0.9800 .
C26B H26E 0.9800 .
C26B H26F 0.9800 .
C27B H27D 0.9800 .
C27B H27E 0.9800 .
C27B H27F 0.9800 .
C28 C29 1.520(5) .
C29 C31 1.517(5) .
C29 C32 1.524(5) .
C29 C30 1.538(6) .
C30 H30A 0.9800 .
C30 H30B 0.9800 .
C30 H30C 0.9800 .
C31 H31A 0.9800 .
C31 H31B 0.9800 .
C31 H31C 0.9800 .
C32 H32A 0.9800 .
C32 H32B 0.9800 .
C32 H32C 0.9800 .

loop_
_geom_torsion_atom_site_label_1
_geom_torsion_atom_site_label_2
_geom_torsion_atom_site_label_3
_geom_torsion_atom_site_label_4
_geom_torsion
_geom_torsion_site_symmetry_1
Co2 O1 N1 C1 108.7(2) 2_566
Co2 O1 N1 C1 -140.8(2) .
Co1 O1 N1 C1 -24.3(3) .
Co1 O2 C1 N1 18.8(3) .
Co1 O2 C1 C2 -156.3(2) .
O1 N1 C1 O2 4.8(4) .
O1 N1 C1 C2 -179.8(2) .
O2 C1 C2 C3 -27.9(5) .
N1 C1 C2 C3 156.8(3) .
O2 C1 C2 C7 150.9(4) .
N1 C1 C2 C7 -24.4(5) .
C7 C2 C3 C4 -0.7(5) .
C1 C2 C3 C4 178.1(3) .
C2 C3 C4 C5 1.4(6) .
C3 C4 C5 C6 -1.8(7) .
C4 C5 C6 C7 1.5(7) .
C5 C6 C7 C2 -0.8(7) .
C3 C2 C7 C6 0.4(6) .
C1 C2 C7 C6 -178.4(4) .
Co1 O3 C8 O4 -2.9(6) .
Co1 O3 C8 C9A 179.2(3) .
Co2 O4 C8 O3 34.6(6) .
Co2 O4 C8 C9A -147.6(3) .
O3 C8 C9A C12A 102.3(15) .
O4 C8 C9A C12A -75.7(15) .
O3 C8 C9A C11A -26.4(10) .
O4 C8 C9A C11A 155.6(10) .
O3 C8 C9A C10A -135.8(8) .
O4 C8 C9A C10A 46.2(9) .
Co1 O5 C13 O6 5.9(6) .
Co1 O5 C13 C14 -173.3(3) .
Co2 O6 C13 O5 14.8(5) .
Co2 O6 C13 C14 -166.0(2) .
O5 C13 C14 C15 -144.8(5) .
O6 C13 C14 C15 35.9(6) .
O5 C13 C14 C17 -18.4(7) .
O6 C13 C14 C17 162.4(6) .
O5 C13 C14 C16 99.3(6) .
O6 C13 C14 C16 -80.0(6) .
Co2 O7 C18 O8 44.3(5) .
Co2 O7 C18 C19A -133.7(3) .
Co1 O8 C18 O7 21.8(5) 2_566
Co1 O8 C18 C19A -160.2(3) 2_566
O7 C18 C19A C22A -151.2(6) .
O8 C18 C19A C22A 30.6(7) .
O7 C18 C19A C21A 85.3(5) .
O8 C18 C19A C21A -93.0(5) .
O7 C18 C19A C20A -29.4(5) .
O8 C18 C19A C20A 152.4(4) .
Co1 O9 C23 O10 -46.4(7) .
Co1 O9 C23 C24A 168.6(4) .
Co1 O9 C23 O10B 24.6(11) .
O9 C23 C24A C25A 73.5(13) .
O10 C23 C24A C25A -71.1(12) .
O10B C23 C24A C25A -138.1(13) .
O9 C23 C24A C26A -157.8(8) .
O10 C23 C24A C26A 57.6(8) .
O10B C23 C24A C26A -9.4(10) .
O9 C23 C24A C27A -46.4(11) .
O10 C23 C24A C27A 169.0(9) .
O10B C23 C24A C27A 101.9(10) .
Co2 O11 C28 O12 -15.3(6) .
Co2 O11 C28 C29 167.5(2) .
O11 C28 C29 C31 -149.3(4) .
O12 C28 C29 C31 33.3(5) .
O11 C28 C29 C32 -26.9(5) .
O12 C28 C29 C32 155.7(4) .
O11 C28 C29 C30 91.1(4) .
O12 C28 C29 C30 -86.4(4) .
